data_4313448
loop_
_publ_author_name
'Scott E. Harpstrite'
'Alicia A. Beatty'
'Silvia D. Collins'
'Anna Oksman'
'Daniel E. Goldberg'
'Vijay Sharma'

_publ_section_title
;
 Metalloantimalarials: Targeting of P. falciparum Strains with Novel
 Iron(III) and Gallium(III) Complexes of an Amine Phenol Ligand
;
_journal_name_full 'Inorganic Chemistry'
_journal_page_first 2294
_journal_page_last 2300
_journal_paper_doi 10.1021/ic034036e
_journal_volume 42
_journal_year 2003
_chemical_formula_sum 'C26 H40 Cl Fe N4 O6'
_chemical_formula_weight 595.92
_chemical_name_systematic
; 
 ? 
;
_space_group_IT_number 14
_symmetry_cell_setting monoclinic
_symmetry_space_group_name_Hall '-P 2yn'
_symmetry_space_group_name_H-M 'P 1 21/n 1'
_atom_sites_solution_hydrogens difmap
_atom_sites_solution_primary direct
_atom_sites_solution_secondary difmap
_audit_creation_method SHELXL-97
_cell_angle_alpha 90.00
_cell_angle_beta 103.6010(10)
_cell_angle_gamma 90.00
_cell_formula_units_Z 4
_cell_length_a 11.1321(5)
_cell_length_b 16.2569(7)
_cell_length_c 15.9053(6)
_cell_measurement_reflns_used 9288
_cell_measurement_temperature 100(2)
_cell_measurement_theta_max 30.22
_cell_measurement_theta_min 2.26
_cell_volume 2797.7(2)
_computing_cell_refinement 'Bruker SMART'
_computing_data_collection 'Bruker SMART'
_computing_data_reduction 'Bruker SHELXTL'
_computing_molecular_graphics 'Bruker SHELXTL'
_computing_publication_material 'Bruker SHELXTL'
_computing_structure_refinement 'SHELXL-97 (Sheldrick, 1997)'
_computing_structure_solution 'SHELXS-97 (Sheldrick, 1990)'
_diffrn_ambient_temperature 100(2)
_diffrn_measured_fraction_theta_full 0.999
_diffrn_measured_fraction_theta_max 0.999
_diffrn_measurement_device_type 'CCD area detector'
_diffrn_measurement_method 'phi and omega scans'
_diffrn_radiation_monochromator graphite
_diffrn_radiation_source 'fine-focus sealed tube'
_diffrn_radiation_type MoK\a
_diffrn_radiation_wavelength 0.71073
_diffrn_reflns_av_R_equivalents 0.0278
_diffrn_reflns_av_sigmaI/netI 0.0254
_diffrn_reflns_limit_h_max 15
_diffrn_reflns_limit_h_min -15
_diffrn_reflns_limit_k_max 23
_diffrn_reflns_limit_k_min -22
_diffrn_reflns_limit_l_max 22
_diffrn_reflns_limit_l_min -22
_diffrn_reflns_number 34126
_diffrn_reflns_theta_full 30.29
_diffrn_reflns_theta_max 30.29
_diffrn_reflns_theta_min 2.03
_exptl_absorpt_coefficient_mu 0.681
_exptl_absorpt_correction_T_max 1.0000
_exptl_absorpt_correction_T_min 0.9203
_exptl_absorpt_correction_type empirical
_exptl_absorpt_process_details SADABS
_exptl_crystal_colour 'dk red'
_exptl_crystal_density_diffrn 1.415
_exptl_crystal_density_method 'not measured'
_exptl_crystal_description prism
_exptl_crystal_F_000 1260
_exptl_crystal_size_max 0.4
_exptl_crystal_size_mid 0.4
_exptl_crystal_size_min 0.3
_refine_diff_density_max 0.956
_refine_diff_density_min -0.447
_refine_diff_density_rms 0.073
_refine_ls_extinction_method none
_refine_ls_goodness_of_fit_ref 1.043
_refine_ls_hydrogen_treatment riding
_refine_ls_matrix_type full
_refine_ls_number_parameters 383
_refine_ls_number_reflns 8369
_refine_ls_number_restraints 0
_refine_ls_restrained_S_all 1.043
_refine_ls_R_factor_all 0.0426
_refine_ls_R_factor_gt 0.0370
_refine_ls_shift/su_max 0.000
_refine_ls_shift/su_mean 0.000
_refine_ls_structure_factor_coef Fsqd
_refine_ls_weighting_details 'calc w=1/[\s^2^(Fo^2^)+(0.0526P)^2^+1.5822P] where P=(Fo^2^+2Fc^2^)/3'
_refine_ls_weighting_scheme calc
_refine_ls_wR_factor_gt 0.0977
_refine_ls_wR_factor_ref 0.1020
_reflns_number_gt 7348
_reflns_number_total 8369
_reflns_threshold_expression >2sigma(I)
_cod_data_source_file ic034036esi20030114_060252_1.cif
_cod_data_source_block vs102m
_cod_depositor_comments
;
The following automatic conversions were performed:

'_symmetry_cell_setting' value 'Monoclinic' changed to 'monoclinic'
according to the built-in table from CIF Core dictionary named
'cif_core.dic' version 2.4.1 from 2010-06-29.

Automatic conversion script
Id: cif_fix_values 1646 2011-03-28 12:23:43Z adriana 
;
_cod_database_code 4313448

loop_
_symmetry_equiv_pos_as_xyz
'x, y, z'
'-x+1/2, y+1/2, -z+1/2'
'-x, -y, -z'
'x-1/2, -y-1/2, z-1/2'

loop_
_atom_site_label
_atom_site_type_symbol
_atom_site_fract_x
_atom_site_fract_y
_atom_site_fract_z
_atom_site_U_iso_or_equiv
_atom_site_adp_type
_atom_site_occupancy
_atom_site_symmetry_multiplicity
_atom_site_calc_flag
_atom_site_refinement_flags
_atom_site_disorder_assembly
_atom_site_disorder_group
Fe1 Fe 0.871059(17) -0.001008(11) 0.191021(12) 0.01253(6) Uani 1 1 d . . .
N1 N 0.76923(11) -0.05981(7) 0.07449(7) 0.0148(2) Uani 1 1 d . . .
H1A H 0.7438 -0.1062 0.0910 0.019(4) Uiso 1 1 d R . .
O1 O 1.02479(9) -0.02076(6) 0.15466(7) 0.01658(19) Uani 1 1 d . . .
C1 C 1.04868(13) -0.09319(8) 0.12204(9) 0.0164(2) Uani 1 1 d . . .
N2 N 0.85064(11) 0.11550(7) 0.12307(8) 0.0157(2) Uani 1 1 d . . .
H2A H 0.8973 0.1132 0.0871 0.020(5) Uiso 1 1 d R . .
O2 O 0.71909(9) 0.01679(6) 0.22488(6) 0.01665(19) Uani 1 1 d . . .
C2 C 1.16414(13) -0.13237(9) 0.15402(10) 0.0194(3) Uani 1 1 d . . .
N3 N 0.97140(11) 0.07540(7) 0.29442(8) 0.0178(2) Uani 1 1 d . . .
H3A H 0.9179 0.0926 0.3220 0.025(5) Uiso 1 1 d R . .
C3 C 1.18244(15) -0.20987(10) 0.12108(11) 0.0238(3) Uani 1 1 d . . .
H3 H 1.2562 -0.2362 0.1423 0.028(5) Uiso 1 1 d R . .
N4 N 0.90326(11) -0.11121(7) 0.27062(8) 0.0175(2) Uani 1 1 d . . .
H4A H 0.9120 -0.1478 0.2358 0.023(5) Uiso 1 1 d R . .
C4 C 1.09222(16) -0.24769(9) 0.05784(11) 0.0261(3) Uani 1 1 d . . .
H4 H 1.1038 -0.2973 0.0351 0.034(6) Uiso 1 1 d R . .
C5 C 0.98150(15) -0.20716(9) 0.02347(10) 0.0228(3) Uani 1 1 d . . .
H5A H 0.9171 -0.2272 -0.0175 0.023(5) Uiso 1 1 d R . .
C6 C 0.95928(13) -0.12972(9) 0.05429(9) 0.0176(3) Uani 1 1 d . . .
C7 C 0.84616(13) -0.08105(9) 0.01245(9) 0.0185(3) Uani 1 1 d . . .
H7A H 0.7915 -0.1109 -0.0331 0.019(4) Uiso 1 1 d R . .
H7B H 0.8597 -0.0317 -0.0140 0.022(5) Uiso 1 1 d R . .
C8 C 0.65439(13) -0.01469(9) 0.03146(9) 0.0174(3) Uani 1 1 d . . .
H8A H 0.6051 -0.0114 0.0726 0.019(5) Uiso 1 1 d R . .
H8B H 0.6146 -0.0426 -0.0171 0.022(5) Uiso 1 1 d R . .
C9 C 0.67731(13) 0.07209(9) 0.00175(9) 0.0193(3) Uani 1 1 d . . .
H9A H 0.7338 0.0718 -0.0342 0.016(4) Uiso 1 1 d R . .
H9B H 0.6006 0.0870 -0.0336 0.031(5) Uiso 1 1 d R . .
C10 C 0.72353(13) 0.13461(9) 0.07282(9) 0.0181(3) Uani 1 1 d . . .
H10A H 0.7208 0.1867 0.0476 0.020(5) Uiso 1 1 d R . .
H10B H 0.6771 0.1362 0.1122 0.020(5) Uiso 1 1 d R . .
C11 C 0.89941(14) 0.18113(9) 0.18687(10) 0.0205(3) Uani 1 1 d . . .
H11A H 0.9181 0.2311 0.1610 0.022(5) Uiso 1 1 d R . .
H11B H 0.8376 0.1943 0.2183 0.023(5) Uiso 1 1 d R . .
C12 C 1.01032(14) 0.14892(9) 0.25273(10) 0.0215(3) Uani 1 1 d . . .
H12A H 1.0407 0.1897 0.2946 0.026(5) Uiso 1 1 d R . .
H12B H 1.0785 0.1363 0.2309 0.024(5) Uiso 1 1 d R . .
C13 C 1.07627(14) 0.03917(9) 0.35902(10) 0.0216(3) Uani 1 1 d . . .
H13A H 1.1100 0.0773 0.4023 0.026(5) Uiso 1 1 d R . .
H13B H 1.1417 0.0278 0.3316 0.025(5) Uiso 1 1 d R . .
C14 C 1.04040(14) -0.03914(10) 0.39965(9) 0.0221(3) Uani 1 1 d . . .
H14A H 0.9683 -0.0275 0.4216 0.027(5) Uiso 1 1 d R . .
H14B H 1.0981 -0.0513 0.4452 0.026(5) Uiso 1 1 d R . .
C15 C 1.01842(14) -0.11394(9) 0.34095(10) 0.0206(3) Uani 1 1 d . . .
H15A H 1.0188 -0.1617 0.3733 0.030(5) Uiso 1 1 d R . .
H15B H 1.0773 -0.1210 0.3149 0.025(5) Uiso 1 1 d R . .
C16 C 0.79173(14) -0.13782(9) 0.30085(10) 0.0201(3) Uani 1 1 d . . .
H16A H 0.8132 -0.1807 0.3393 0.027(5) Uiso 1 1 d R . .
H16B H 0.7372 -0.1560 0.2525 0.021(5) Uiso 1 1 d R . .
C17 C 0.73516(13) -0.07227(9) 0.34608(9) 0.0181(3) Uani 1 1 d . . .
C18 C 0.71323(13) -0.08679(10) 0.42728(10) 0.0215(3) Uani 1 1 d . . .
H18 H 0.7358 -0.1339 0.4592 0.030(5) Uiso 1 1 d R . .
C19 C 0.65173(14) -0.02857(11) 0.46595(10) 0.0238(3) Uani 1 1 d . . .
H19 H 0.6385 -0.0392 0.5182 0.031(5) Uiso 1 1 d R . .
C20 C 0.61164(14) 0.04401(10) 0.42234(10) 0.0222(3) Uani 1 1 d . . .
H20 H 0.5787 0.0840 0.4505 0.022(5) Uiso 1 1 d R . .
C21 C 0.63165(13) 0.06064(9) 0.34059(9) 0.0183(3) Uani 1 1 d . . .
C22 C 0.69570(13) 0.00199(8) 0.30272(9) 0.0164(3) Uani 1 1 d . . .
C23 C 1.26468(14) -0.08643(10) 0.21683(10) 0.0233(3) Uani 1 1 d . . .
H23A H 1.2318 -0.0649 0.2611 0.043(6) Uiso 1 1 d R . .
H23B H 1.2820 -0.0385 0.1903 0.037(6) Uiso 1 1 d R . .
C24 C 1.38322(19) -0.13340(14) 0.25364(16) 0.0450(5) Uani 1 1 d . . .
H24A H 1.3452 -0.1514 0.2954 0.065(9) Uiso 1 1 d R . .
H24B H 1.4318 -0.1016 0.2921 0.054(8) Uiso 1 1 d R . .
H24C H 1.4183 -0.1513 0.2019 0.070(9) Uiso 1 1 d R . .
C25 C 0.58329(14) 0.13843(10) 0.29292(10) 0.0219(3) Uani 1 1 d . . .
H25A H 0.5761 0.1785 0.3344 0.027(5) Uiso 1 1 d R . .
H25B H 0.6416 0.1577 0.2656 0.030(5) Uiso 1 1 d R . .
C26 C 0.46100(17) 0.12474(12) 0.22723(13) 0.0355(4) Uani 1 1 d . . .
H26A H 0.4665 0.0841 0.1829 0.047(7) Uiso 1 1 d R . .
H26B H 0.4034 0.1074 0.2551 0.038(6) Uiso 1 1 d R . .
H26C H 0.4359 0.1711 0.1986 0.044(7) Uiso 1 1 d R . .
Cl1 Cl 0.58020(3) -0.25458(2) 0.05384(2) 0.02073(8) Uani 1 1 d . . .
O3 O 0.61328(19) -0.22040(9) -0.02027(9) 0.0510(4) Uani 1 1 d . . .
O4 O 0.45187(13) -0.27746(10) 0.03135(11) 0.0492(4) Uani 1 1 d . . .
O5 O 0.64971(16) -0.32698(10) 0.08273(13) 0.0570(5) Uani 1 1 d . . .
O6 O 0.59911(19) -0.19391(10) 0.12048(10) 0.0553(5) Uani 1 1 d . . .

loop_
_atom_site_aniso_label
_atom_site_aniso_U_11
_atom_site_aniso_U_22
_atom_site_aniso_U_33
_atom_site_aniso_U_23
_atom_site_aniso_U_13
_atom_site_aniso_U_12
Fe1 0.01410(10) 0.01101(10) 0.01233(10) 0.00013(6) 0.00279(7) 0.00050(6)
N1 0.0154(5) 0.0145(5) 0.0147(5) 0.0001(4) 0.0038(4) -0.0009(4)
O1 0.0153(4) 0.0159(4) 0.0190(5) -0.0016(4) 0.0051(4) 0.0010(4)
C1 0.0174(6) 0.0159(6) 0.0176(6) 0.0021(5) 0.0077(5) 0.0007(5)
N2 0.0152(5) 0.0134(5) 0.0184(5) 0.0006(4) 0.0041(4) -0.0004(4)
O2 0.0180(5) 0.0188(5) 0.0143(4) 0.0023(4) 0.0062(4) 0.0014(4)
C2 0.0185(6) 0.0198(6) 0.0219(7) 0.0028(5) 0.0085(5) 0.0028(5)
N3 0.0170(5) 0.0168(5) 0.0186(5) -0.0024(4) 0.0022(4) 0.0012(4)
C3 0.0227(7) 0.0197(7) 0.0328(8) 0.0033(6) 0.0146(6) 0.0057(5)
N4 0.0235(6) 0.0143(5) 0.0151(5) 0.0000(4) 0.0056(4) 0.0030(4)
C4 0.0319(8) 0.0157(6) 0.0370(9) -0.0041(6) 0.0205(7) 0.0011(6)
C5 0.0262(7) 0.0193(7) 0.0263(7) -0.0060(6) 0.0134(6) -0.0035(6)
C6 0.0197(6) 0.0165(6) 0.0189(6) -0.0009(5) 0.0088(5) -0.0001(5)
C7 0.0202(6) 0.0213(6) 0.0147(6) -0.0021(5) 0.0056(5) -0.0004(5)
C8 0.0148(6) 0.0189(6) 0.0174(6) 0.0006(5) 0.0016(5) -0.0011(5)
C9 0.0183(6) 0.0203(6) 0.0173(6) 0.0038(5) 0.0001(5) 0.0005(5)
C10 0.0174(6) 0.0159(6) 0.0203(6) 0.0044(5) 0.0031(5) 0.0028(5)
C11 0.0218(7) 0.0124(6) 0.0260(7) -0.0018(5) 0.0029(5) -0.0011(5)
C12 0.0199(7) 0.0168(6) 0.0258(7) -0.0031(5) 0.0018(5) -0.0038(5)
C13 0.0185(6) 0.0228(7) 0.0204(7) -0.0028(5) -0.0013(5) 0.0016(5)
C14 0.0206(7) 0.0287(8) 0.0154(6) 0.0007(5) 0.0012(5) 0.0022(6)
C15 0.0214(7) 0.0206(7) 0.0196(6) 0.0056(5) 0.0042(5) 0.0060(5)
C16 0.0249(7) 0.0143(6) 0.0208(7) 0.0031(5) 0.0050(5) -0.0031(5)
C17 0.0173(6) 0.0195(6) 0.0178(6) 0.0023(5) 0.0044(5) -0.0036(5)
C18 0.0182(6) 0.0269(7) 0.0195(6) 0.0061(5) 0.0045(5) -0.0050(5)
C19 0.0202(7) 0.0363(8) 0.0163(6) 0.0032(6) 0.0075(5) -0.0047(6)
C20 0.0185(6) 0.0304(8) 0.0195(7) -0.0033(6) 0.0080(5) -0.0020(6)
C21 0.0150(6) 0.0220(7) 0.0186(6) -0.0004(5) 0.0054(5) -0.0016(5)
C22 0.0149(6) 0.0199(6) 0.0149(6) 0.0001(5) 0.0046(5) -0.0031(5)
C23 0.0181(7) 0.0269(7) 0.0251(7) -0.0005(6) 0.0052(6) 0.0044(5)
C24 0.0283(9) 0.0446(12) 0.0548(13) -0.0053(10) -0.0051(9) 0.0115(8)
C25 0.0228(7) 0.0215(7) 0.0238(7) -0.0003(5) 0.0101(6) 0.0027(5)
C26 0.0313(9) 0.0372(10) 0.0339(9) 0.0073(8) -0.0003(7) 0.0049(7)
Cl1 0.02608(17) 0.01616(15) 0.01796(16) 0.00198(11) 0.00116(12) -0.00228(12)
O3 0.1000(13) 0.0323(7) 0.0234(6) -0.0013(5) 0.0197(7) -0.0270(8)
O4 0.0293(7) 0.0424(8) 0.0650(10) 0.0130(8) -0.0109(7) -0.0063(6)
O5 0.0465(9) 0.0455(9) 0.0873(13) 0.0367(9) 0.0322(9) 0.0230(7)
O6 0.0951(14) 0.0438(9) 0.0314(7) -0.0180(6) 0.0235(8) -0.0361(9)

loop_
_atom_type_symbol
_atom_type_description
_atom_type_scat_dispersion_real
_atom_type_scat_dispersion_imag
_atom_type_scat_source
C C 0.0033 0.0016 'International Tables Vol C Tables 4.2.6.8 and 6.1.1.4'
H H 0.0000 0.0000 'International Tables Vol C Tables 4.2.6.8 and 6.1.1.4'
N N 0.0061 0.0033 'International Tables Vol C Tables 4.2.6.8 and 6.1.1.4'
O O 0.0106 0.0060 'International Tables Vol C Tables 4.2.6.8 and 6.1.1.4'
Cl Cl 0.1484 0.1585 'International Tables Vol C Tables 4.2.6.8 and 6.1.1.4'
Fe Fe 0.3463 0.8444 'International Tables Vol C Tables 4.2.6.8 and 6.1.1.4'

loop_
_geom_angle_atom_site_label_1
_geom_angle_atom_site_label_2
_geom_angle_atom_site_label_3
_geom_angle
_geom_angle_site_symmetry_1
_geom_angle_site_symmetry_3
_geom_angle_publ_flag
O2 Fe1 O1 178.86(4) . . ?
O2 Fe1 N3 91.83(5) . . ?
O1 Fe1 N3 89.30(4) . . ?
O2 Fe1 N1 89.32(4) . . ?
O1 Fe1 N1 89.58(4) . . ?
N3 Fe1 N1 170.62(5) . . ?
O2 Fe1 N2 90.70(4) . . ?
O1 Fe1 N2 89.57(4) . . ?
N3 Fe1 N2 81.45(5) . . ?
N1 Fe1 N2 89.23(4) . . ?
O2 Fe1 N4 89.79(4) . . ?
O1 Fe1 N4 90.06(4) . . ?
N3 Fe1 N4 92.62(5) . . ?
N1 Fe1 N4 96.70(4) . . ?
N2 Fe1 N4 174.06(5) . . ?
C7 N1 C8 111.93(11) . . ?
C7 N1 Fe1 113.83(8) . . ?
C8 N1 Fe1 113.38(8) . . ?
C1 O1 Fe1 121.74(9) . . ?
O1 C1 C6 119.76(12) . . ?
O1 C1 C2 120.15(13) . . ?
C6 C1 C2 120.07(13) . . ?
C11 N2 C10 111.51(11) . . ?
C11 N2 Fe1 107.99(9) . . ?
C10 N2 Fe1 115.23(8) . . ?
C22 O2 Fe1 127.37(9) . . ?
C3 C2 C1 118.05(14) . . ?
C3 C2 C23 122.88(13) . . ?
C1 C2 C23 118.91(13) . . ?
C12 N3 C13 111.42(12) . . ?
C12 N3 Fe1 106.12(9) . . ?
C13 N3 Fe1 118.85(9) . . ?
C4 C3 C2 121.81(14) . . ?
C15 N4 C16 112.48(11) . . ?
C15 N4 Fe1 117.15(9) . . ?
C16 N4 Fe1 112.92(9) . . ?
C3 C4 C5 119.91(14) . . ?
C4 C5 C6 120.24(15) . . ?
C5 C6 C1 119.73(14) . . ?
C5 C6 C7 121.27(13) . . ?
C1 C6 C7 118.84(12) . . ?
N1 C7 C6 112.36(11) . . ?
N1 C8 C9 114.08(11) . . ?
C10 C9 C8 116.12(12) . . ?
N2 C10 C9 111.97(11) . . ?
N2 C11 C12 109.41(11) . . ?
N3 C12 C11 108.21(12) . . ?
N3 C13 C14 112.56(12) . . ?
C15 C14 C13 115.42(13) . . ?
N4 C15 C14 115.06(12) . . ?
N4 C16 C17 114.90(11) . . ?
C18 C17 C22 119.87(14) . . ?
C18 C17 C16 120.58(13) . . ?
C22 C17 C16 119.37(12) . . ?
C17 C18 C19 120.45(14) . . ?
C20 C19 C18 119.37(14) . . ?
C19 C20 C21 121.80(14) . . ?
C20 C21 C22 118.36(14) . . ?
C20 C21 C25 120.97(13) . . ?
C22 C21 C25 120.65(13) . . ?
O2 C22 C21 119.98(13) . . ?
O2 C22 C17 119.89(13) . . ?
C21 C22 C17 120.13(13) . . ?
C2 C23 C24 116.62(15) . . ?
C21 C25 C26 112.21(14) . . ?
O5 Cl1 O6 110.95(12) . . ?
O5 Cl1 O3 111.22(11) . . ?
O6 Cl1 O3 108.83(9) . . ?
O5 Cl1 O4 107.41(10) . . ?
O6 Cl1 O4 109.16(11) . . ?
O3 Cl1 O4 109.23(10) . . ?

loop_
_geom_bond_atom_site_label_1
_geom_bond_atom_site_label_2
_geom_bond_distance
_geom_bond_site_symmetry_2
_geom_bond_publ_flag
Fe1 O2 1.9142(10) . ?
Fe1 O1 1.9575(10) . ?
Fe1 N3 2.1520(12) . ?
Fe1 N1 2.1554(11) . ?
Fe1 N2 2.1661(12) . ?
Fe1 N4 2.1744(12) . ?
N1 C7 1.4912(18) . ?
N1 C8 1.4931(18) . ?
O1 C1 1.3384(17) . ?
C1 C6 1.414(2) . ?
C1 C2 1.4174(19) . ?
N2 C11 1.4845(18) . ?
N2 C10 1.4851(18) . ?
O2 C22 1.3455(16) . ?
C2 C3 1.398(2) . ?
C2 C23 1.511(2) . ?
N3 C12 1.4803(19) . ?
N3 C13 1.4837(18) . ?
C3 C4 1.387(2) . ?
N4 C15 1.4907(19) . ?
N4 C16 1.4968(19) . ?
C4 C5 1.391(2) . ?
C5 C6 1.394(2) . ?
C6 C7 1.504(2) . ?
C8 C9 1.528(2) . ?
C9 C10 1.517(2) . ?
C11 C12 1.512(2) . ?
C13 C14 1.523(2) . ?
C14 C15 1.517(2) . ?
C16 C17 1.504(2) . ?
C17 C18 1.390(2) . ?
C17 C22 1.408(2) . ?
C18 C19 1.393(2) . ?
C19 C20 1.388(2) . ?
C20 C21 1.396(2) . ?
C21 C22 1.408(2) . ?
C21 C25 1.507(2) . ?
C23 C24 1.518(2) . ?
C25 C26 1.525(2) . ?
Cl1 O5 1.4241(15) . ?
Cl1 O6 1.4266(14) . ?
Cl1 O3 1.4275(14) . ?
Cl1 O4 1.4377(15) . ?
